data_7055794
loop_
_publ_author_name
'Mandal, Mrinmay'
'Monkowius, Uwe'
'Chakraborty, Debashis'

_publ_section_title
;
 Synthesis and structural characterization of titanium and zirconium
 complexes containing half-salen ligands as catalysts for polymerization
 reactions
;
_journal_name_full 'New J. Chem.'
_journal_paper_doi 10.1039/C6NJ02148D
_journal_year 2016
_chemical_formula_moiety 'C72 H100 N4 O8 Zr2'
_chemical_formula_sum 'C72 H100 N4 O8 Zr2'
_chemical_formula_weight 1332.00
_chemical_name_systematic Zr1
_space_group_IT_number 14
_symmetry_cell_setting monoclinic
_symmetry_space_group_name_Hall '-P 2yn'
_symmetry_space_group_name_H-M 'P 1 21/n 1'
_atom_sites_solution_hydrogens geom
_atom_sites_solution_primary direct
_atom_sites_solution_secondary difmap
_audit_creation_method SHELXL-97
_audit_update_record
;
2016-04-24 deposited with the CCDC.
2016-09-30 downloaded from the CCDC.
;
_cell_angle_alpha 90.00
_cell_angle_beta 108.3780(10)
_cell_angle_gamma 90.00
_cell_formula_units_Z 4
_cell_length_a 20.5673(8)
_cell_length_b 13.9216(5)
_cell_length_c 29.0288(10)
_cell_measurement_reflns_used 7527
_cell_measurement_temperature 296(2)
_cell_measurement_theta_max 21.88
_cell_measurement_theta_min 2.53
_cell_volume 7887.9(5)
_computing_cell_refinement 'APEXII/SAINT (Bruker, 2004)'
_computing_data_collection 'APEXII (Bruker, 2004)'
_computing_data_reduction 'SAINT/XPREP (Bruker, 2004)'
_computing_molecular_graphics 'ORTEP3 (Farrugia, 1997)'
_computing_publication_material 'SHELXL-97 (Sheldrick, 2008)'
_computing_structure_refinement 'SHELXL-97 (Sheldrick, 2008)'
_computing_structure_solution 'SHELXS-97 (Sheldrick, 2008)'
_diffrn_ambient_temperature 296(2)
_diffrn_measured_fraction_theta_full 0.996
_diffrn_measured_fraction_theta_max 0.996
_diffrn_measurement_device_type 'Bruker APEXII CCD area detector'
_diffrn_measurement_method 'phi and omega scans'
_diffrn_radiation_monochromator graphite
_diffrn_radiation_source 'fine-focus sealed tube'
_diffrn_radiation_type MoK\a
_diffrn_radiation_wavelength 0.71073
_diffrn_reflns_av_R_equivalents 0.0525
_diffrn_reflns_av_sigmaI/netI 0.0492
_diffrn_reflns_limit_h_max 21
_diffrn_reflns_limit_h_min -21
_diffrn_reflns_limit_k_max 14
_diffrn_reflns_limit_k_min -14
_diffrn_reflns_limit_l_max 29
_diffrn_reflns_limit_l_min -30
_diffrn_reflns_number 37053
_diffrn_reflns_theta_full 21.97
_diffrn_reflns_theta_max 21.97
_diffrn_reflns_theta_min 1.46
_exptl_absorpt_coefficient_mu 0.313
_exptl_absorpt_correction_T_max 0.9694
_exptl_absorpt_correction_T_min 0.9344
_exptl_absorpt_correction_type multi-scan
_exptl_absorpt_process_details 'SADABS (Bruker,2004)'
_exptl_crystal_colour colorless
_exptl_crystal_density_diffrn 1.122
_exptl_crystal_density_method 'not measured'
_exptl_crystal_description prism
_exptl_crystal_F_000 2816
_exptl_crystal_recrystallization_method 'Re-crystallisation from solvent'
_exptl_crystal_size_max 0.22
_exptl_crystal_size_mid 0.15
_exptl_crystal_size_min 0.10
_refine_diff_density_max 0.352
_refine_diff_density_min -0.449
_refine_diff_density_rms 0.067
_refine_ls_extinction_method none
_refine_ls_goodness_of_fit_ref 1.016
_refine_ls_hydrogen_treatment constr
_refine_ls_matrix_type full
_refine_ls_number_parameters 791
_refine_ls_number_reflns 9605
_refine_ls_number_restraints 0
_refine_ls_restrained_S_all 1.016
_refine_ls_R_factor_all 0.0542
_refine_ls_R_factor_gt 0.0402
_refine_ls_shift/su_max 0.001
_refine_ls_shift/su_mean 0.000
_refine_ls_structure_factor_coef Fsqd
_refine_ls_weighting_details 'calc w=1/[\s^2^(Fo^2^)+(0.0734P)^2^+0.0000P] where P=(Fo^2^+2Fc^2^)/3'
_refine_ls_weighting_scheme calc
_refine_ls_wR_factor_gt 0.1089
_refine_ls_wR_factor_ref 0.1153
_reflns_number_gt 7640
_reflns_number_total 9605
_reflns_threshold_expression >2sigma(I)
_cod_data_source_file c6nj02148d2.cif
_cod_data_source_block Zr1
_cod_original_sg_symbol_H-M P2(1)/n
_cod_database_code 7055794
_solvent_exptl_crystal_recrystallization_method Toluene

loop_
_symmetry_equiv_pos_as_xyz
'x, y, z'
'-x+1/2, y+1/2, -z+1/2'
'-x, -y, -z'
'x-1/2, -y-1/2, z-1/2'

loop_
_atom_site_label
_atom_site_type_symbol
_atom_site_fract_x
_atom_site_fract_y
_atom_site_fract_z
_atom_site_U_iso_or_equiv
_atom_site_adp_type
_atom_site_occupancy
_atom_site_symmetry_multiplicity
_atom_site_calc_flag
_atom_site_refinement_flags
O1 O 0.56354(12) 0.60149(15) 0.26808(8) 0.0300(6) Uani 1 1 d .
Zr1 Zr 0.462864(18) 0.59011(2) 0.213562(12) 0.02705(13) Uani 1 1 d .
Zr2 Zr 0.509112(19) 0.51834(2) 0.317327(12) 0.02811(13) Uani 1 1 d .
O3 O 0.40540(13) 0.51306(15) 0.25423(8) 0.0298(6) Uani 1 1 d .
O2 O 0.46559(12) 0.65658(15) 0.28799(8) 0.0308(6) Uani 1 1 d .
O4 O 0.51152(12) 0.44684(15) 0.25111(8) 0.0278(6) Uani 1 1 d .
C6 C 0.4164(2) 0.4750(3) 0.11123(13) 0.0360(10) Uani 1 1 d .
C7 C 0.61598(19) 0.5903(3) 0.20574(13) 0.0334(9) Uani 1 1 d .
H7 H 0.6158 0.6606 0.2033 0.040 Uiso 1 1 calc R
O6 O 0.47225(13) 0.72398(16) 0.18511(9) 0.0336(6) Uani 1 1 d .
O7 O 0.41038(13) 0.51606(17) 0.15100(9) 0.0354(6) Uani 1 1 d .
N2 N 0.35181(16) 0.6579(2) 0.19497(11) 0.0332(8) Uani 1 1 d .
O5 O 0.45819(13) 0.51776(16) 0.36815(9) 0.0359(7) Uani 1 1 d .
N3 N 0.47316(17) 0.3557(2) 0.31851(11) 0.0338(8) Uani 1 1 d .
C14 C 0.4240(2) 0.4637(3) 0.39078(13) 0.0328(9) Uani 1 1 d .
C15 C 0.4386(2) 0.8039(2) 0.16579(13) 0.0309(9) Uani 1 1 d .
C16 C 0.4793(2) 0.4767(3) 0.10183(14) 0.0396(10) Uani 1 1 d .
C17 C 0.4827(2) 0.3550(2) 0.23797(13) 0.0326(9) Uani 1 1 d .
H17 H 0.4332 0.3619 0.2222 0.039 Uiso 1 1 calc R
C18 C 0.4948(2) 0.2963(2) 0.28384(14) 0.0377(10) Uani 1 1 d .
H18 H 0.5445 0.2879 0.2977 0.045 Uiso 1 1 calc R
C19 C 0.6606(2) 0.4681(3) 0.39059(14) 0.0389(10) Uani 1 1 d .
N4 N 0.54739(16) 0.5573(2) 0.17601(11) 0.0295(7) Uani 1 1 d .
C21 C 0.2596(2) 0.5196(3) 0.08546(16) 0.0574(13) Uani 1 1 d .
H21A H 0.2476 0.5456 0.0532 0.086 Uiso 1 1 calc R
H21B H 0.2930 0.5603 0.1073 0.086 Uiso 1 1 calc R
H21C H 0.2195 0.5162 0.0955 0.086 Uiso 1 1 calc R
C22 C 0.5403(2) 0.5173(3) 0.13519(15) 0.0386(10) Uani 1 1 d .
H22 H 0.5795 0.5141 0.1258 0.046 Uiso 1 1 calc R
C23 C 0.5315(2) 0.7323(2) 0.36112(13) 0.0391(10) Uani 1 1 d .
H23 H 0.4938 0.7227 0.3745 0.047 Uiso 1 1 calc R
N1 N 0.57111(18) 0.6423(2) 0.36898(11) 0.0356(8) Uani 1 1 d .
C25 C 0.4137(2) 0.3654(3) 0.37927(13) 0.0342(10) Uani 1 1 d .
C26 C 0.4725(2) 0.8814(2) 0.15083(13) 0.0316(9) Uani 1 1 d .
C27 C 0.34186(19) 0.5485(3) 0.25653(14) 0.0341(9) Uani 1 1 d .
H27 H 0.3503 0.5985 0.2815 0.041 Uiso 1 1 calc R
C28 C 0.62286(19) 0.5665(3) 0.25809(13) 0.0331(9) Uani 1 1 d .
H28 H 0.6248 0.4965 0.2620 0.040 Uiso 1 1 calc R
C29 C 0.7429(3) 0.5757(4) 0.44457(16) 0.0600(13) Uani 1 1 d .
H29 H 0.7540 0.6365 0.4580 0.072 Uiso 1 1 calc R
C30 C 0.3680(2) 0.8126(3) 0.15996(13) 0.0335(9) Uani 1 1 d .
C31 C 0.4395(2) 0.3189(3) 0.34385(14) 0.0382(10) Uani 1 1 d .
H31 H 0.4300 0.2536 0.3391 0.046 Uiso 1 1 calc R
C32 C 0.3964(2) 0.5035(3) 0.42573(13) 0.0356(10) Uani 1 1 d .
C33 C 0.6773(2) 0.5552(4) 0.19241(15) 0.0516(12) Uani 1 1 d .
H33A H 0.6732 0.5755 0.1596 0.062 Uiso 1 1 calc R
H33B H 0.6785 0.4855 0.1932 0.062 Uiso 1 1 calc R
C34 C 0.3326(2) 0.8953(3) 0.14027(14) 0.0410(10) Uani 1 1 d .
H34 H 0.2861 0.8992 0.1366 0.049 Uiso 1 1 calc R
C35 C 0.3758(2) 0.3096(3) 0.40158(13) 0.0403(10) Uani 1 1 d .
H35 H 0.3688 0.2450 0.3932 0.048 Uiso 1 1 calc R
C36 C 0.4070(2) 0.6100(3) 0.44080(14) 0.0405(10) Uani 1 1 d .
O8 O 0.59975(14) 0.45386(17) 0.35720(9) 0.0385(7) Uani 1 1 d .
C38 C 0.3595(2) 0.4428(3) 0.44619(14) 0.0420(10) Uani 1 1 d .
H38 H 0.3409 0.4686 0.4688 0.050 Uiso 1 1 calc R
C39 C 0.30421(19) 0.5915(3) 0.20779(14) 0.0364(10) Uani 1 1 d .
H39 H 0.2959 0.5386 0.1843 0.044 Uiso 1 1 calc R
C40 C 0.6778(2) 0.5594(3) 0.41140(14) 0.0425(10) Uani 1 1 d .
C41 C 0.3485(2) 0.3456(3) 0.43499(14) 0.0421(10) Uani 1 1 d .
C42 C 0.2897(2) 0.4181(3) 0.08597(15) 0.0488(11) Uani 1 1 d .
C43 C 0.5479(2) 0.8756(3) 0.15461(15) 0.0423(10) Uani 1 1 d .
C44 C 0.3598(2) 0.4252(3) 0.07800(14) 0.0424(11) Uani 1 1 d .
C45 C 0.4334(2) 0.9615(3) 0.13194(14) 0.0414(10) Uani 1 1 d .
H45 H 0.4551 1.0128 0.1224 0.050 Uiso 1 1 calc R
C46 C 0.3715(2) 0.6730(3) 0.39659(16) 0.0540(12) Uani 1 1 d .
H46A H 0.3230 0.6624 0.3869 0.081 Uiso 1 1 calc R
H46B H 0.3883 0.6565 0.3703 0.081 Uiso 1 1 calc R
H46C H 0.3811 0.7394 0.4049 0.081 Uiso 1 1 calc R
C47 C 0.3637(2) 0.9709(3) 0.12615(15) 0.0455(11) Uani 1 1 d .
C48 C 0.6321(2) 0.6402(3) 0.39948(14) 0.0408(10) Uani 1 1 d .
H48 H 0.6484 0.6973 0.4156 0.049 Uiso 1 1 calc R
C51 C 0.7093(2) 0.3932(3) 0.40453(15) 0.0478(11) Uani 1 1 d .
C52 C 0.7499(2) 0.5727(3) 0.28025(17) 0.0575(13) Uani 1 1 d .
H52A H 0.7541 0.5039 0.2857 0.069 Uiso 1 1 calc R
H52B H 0.7909 0.6029 0.3015 0.069 Uiso 1 1 calc R
C53 C 0.2975(3) 0.3663(3) 0.13468(16) 0.0589(13) Uani 1 1 d .
H53A H 0.2539 0.3647 0.1403 0.088 Uiso 1 1 calc R
H53B H 0.3300 0.4002 0.1607 0.088 Uiso 1 1 calc R
H53C H 0.3133 0.3018 0.1332 0.088 Uiso 1 1 calc R
C54 C 0.3707(3) 0.3860(3) 0.03709(17) 0.0621(14) Uani 1 1 d .
H54 H 0.3340 0.3549 0.0149 0.075 Uiso 1 1 calc R
C55 C 0.4877(3) 0.9202(3) 0.31628(18) 0.0664(15) Uani 1 1 d .
H55A H 0.4556 0.9735 0.3093 0.080 Uiso 1 1 calc R
H55B H 0.5232 0.9343 0.3018 0.080 Uiso 1 1 calc R
C58 C 0.4994(2) 0.7438(2) 0.30628(14) 0.0358(10) Uani 1 1 d .
H58 H 0.5359 0.7546 0.2919 0.043 Uiso 1 1 calc R
C56 C 0.3301(2) 0.7394(3) 0.17550(13) 0.0376(10) Uani 1 1 d .
H56 H 0.2842 0.7528 0.1709 0.045 Uiso 1 1 calc R
C60 C 0.5199(3) 0.9092(3) 0.37144(19) 0.0781(17) Uani 1 1 d .
H60A H 0.5447 0.9674 0.3847 0.094 Uiso 1 1 calc R
H60B H 0.4839 0.9005 0.3861 0.094 Uiso 1 1 calc R
C57 C 0.4504(2) 0.8286(3) 0.29412(16) 0.0471(11) Uani 1 1 d .
H57A H 0.4126 0.8170 0.3067 0.057 Uiso 1 1 calc R
H57B H 0.4318 0.8357 0.2592 0.057 Uiso 1 1 calc R
C59 C 0.5687(3) 0.8239(3) 0.38415(17) 0.0658(14) Uani 1 1 d .
H59A H 0.5862 0.8164 0.4191 0.079 Uiso 1 1 calc R
H59B H 0.6073 0.8354 0.3724 0.079 Uiso 1 1 calc R
C74 C 0.5134(2) 0.3053(3) 0.20340(15) 0.0453(11) Uani 1 1 d .
H74A H 0.5628 0.3013 0.2180 0.054 Uiso 1 1 calc R
H74B H 0.5038 0.3423 0.1737 0.054 Uiso 1 1 calc R
C65 C 0.6877(2) 0.6096(3) 0.29231(14) 0.0447(11) Uani 1 1 d .
H65A H 0.6857 0.6791 0.2896 0.054 Uiso 1 1 calc R
H65B H 0.6916 0.5927 0.3255 0.054 Uiso 1 1 calc R
C72 C 0.2997(2) 0.4685(3) 0.26860(16) 0.0485(11) Uani 1 1 d .
H72A H 0.3234 0.4440 0.3008 0.058 Uiso 1 1 calc R
H72B H 0.2950 0.4163 0.2457 0.058 Uiso 1 1 calc R
C67 C 0.6935(2) 0.2922(3) 0.38241(16) 0.0536(12) Uani 1 1 d .
C71 C 0.2339(2) 0.6297(3) 0.20571(18) 0.0566(13) Uani 1 1 d .
H71A H 0.2104 0.6544 0.1735 0.068 Uiso 1 1 calc R
H71B H 0.2389 0.6817 0.2288 0.068 Uiso 1 1 calc R
C73 C 0.4641(3) 0.1958(3) 0.27251(16) 0.0555(13) Uani 1 1 d .
H73A H 0.4740 0.1589 0.3023 0.067 Uiso 1 1 calc R
H73B H 0.4148 0.2003 0.2582 0.067 Uiso 1 1 calc R
C70 C 0.3760(3) 0.6353(3) 0.48090(16) 0.0611(13) Uani 1 1 d .
H70A H 0.3847 0.7018 0.4896 0.092 Uiso 1 1 calc R
H70B H 0.3965 0.5959 0.5088 0.092 Uiso 1 1 calc R
H70C H 0.3275 0.6243 0.4694 0.092 Uiso 1 1 calc R
C63 C 0.5917(2) 0.8643(3) 0.20818(16) 0.0531(12) Uani 1 1 d .
H63A H 0.5895 0.9223 0.2255 0.080 Uiso 1 1 calc R
H63B H 0.6384 0.8518 0.2101 0.080 Uiso 1 1 calc R
H63C H 0.5746 0.8117 0.2223 0.080 Uiso 1 1 calc R
C64 C 0.7435(2) 0.5944(4) 0.22731(17) 0.0624(14) Uani 1 1 d .
H64A H 0.7451 0.6634 0.2230 0.075 Uiso 1 1 calc R
H64B H 0.7821 0.5663 0.2198 0.075 Uiso 1 1 calc R
C68 C 0.7909(3) 0.5032(4) 0.45760(18) 0.0666(14) Uani 1 1 d .
C69 C 0.4844(2) 0.6311(3) 0.46111(15) 0.0496(11) Uani 1 1 d .
H69A H 0.4914 0.6990 0.4662 0.074 Uiso 1 1 calc R
H69B H 0.5065 0.6095 0.4384 0.074 Uiso 1 1 calc R
H69C H 0.5035 0.5980 0.4914 0.074 Uiso 1 1 calc R
C62 C 0.5738(3) 0.9672(3) 0.1354(2) 0.0657(14) Uani 1 1 d .
H62A H 0.5475 0.9770 0.1019 0.099 Uiso 1 1 calc R
H62B H 0.6213 0.9594 0.1381 0.099 Uiso 1 1 calc R
H62C H 0.5687 1.0217 0.1542 0.099 Uiso 1 1 calc R
C75 C 0.4853(3) 0.4364(3) 0.05917(16) 0.0585(13) Uani 1 1 d .
H75 H 0.5267 0.4415 0.0527 0.070 Uiso 1 1 calc R
C61 C 0.3251(3) 1.0623(3) 0.1052(2) 0.0693(15) Uani 1 1 d .
H61A H 0.2918 1.0484 0.0743 0.104 Uiso 1 1 calc R
H61B H 0.3568 1.1095 0.1010 0.104 Uiso 1 1 calc R
H61C H 0.3024 1.0867 0.1270 0.104 Uiso 1 1 calc R
C66 C 0.6828(3) 0.2989(3) 0.32726(16) 0.0599(13) Uani 1 1 d .
H66A H 0.6482 0.3460 0.3129 0.090 Uiso 1 1 calc R
H66B H 0.6685 0.2375 0.3124 0.090 Uiso 1 1 calc R
H66C H 0.7250 0.3173 0.3222 0.090 Uiso 1 1 calc R
C110 C 0.5588(2) 0.7916(3) 0.12380(15) 0.0509(12) Uani 1 1 d .
H11A H 0.5389 0.7345 0.1322 0.076 Uiso 1 1 calc R
H11B H 0.6070 0.7819 0.1299 0.076 Uiso 1 1 calc R
H11C H 0.5373 0.8059 0.0900 0.076 Uiso 1 1 calc R
C108 C 0.7719(3) 0.4138(4) 0.43776(18) 0.0634(14) Uani 1 1 d .
H108 H 0.8035 0.3641 0.4475 0.076 Uiso 1 1 calc R
C101 C 0.4319(3) 0.3897(4) 0.02682(17) 0.0686(15) Uani 1 1 d .
C106 C 0.6310(2) 0.2510(3) 0.39324(17) 0.0598(13) Uani 1 1 d .
H10A H 0.6423 0.2387 0.4274 0.090 Uiso 1 1 calc R
H10B H 0.6174 0.1921 0.3756 0.090 Uiso 1 1 calc R
H10C H 0.5940 0.2963 0.3835 0.090 Uiso 1 1 calc R
C100 C 0.2376(3) 0.3596(4) 0.04617(18) 0.0765(16) Uani 1 1 d .
H10D H 0.2541 0.2950 0.0462 0.115 Uiso 1 1 calc R
H10E H 0.2318 0.3885 0.0151 0.115 Uiso 1 1 calc R
H10F H 0.1944 0.3586 0.0524 0.115 Uiso 1 1 calc R
C104 C 0.2286(2) 0.5043(3) 0.26673(19) 0.0630(14) Uani 1 1 d .
H10G H 0.2018 0.4511 0.2726 0.076 Uiso 1 1 calc R
H10H H 0.2330 0.5518 0.2920 0.076 Uiso 1 1 calc R
C105 C 0.3076(3) 0.2841(3) 0.45865(17) 0.0633(14) Uani 1 1 d .
H10I H 0.2984 0.2231 0.4425 0.095 Uiso 1 1 calc R
H10J H 0.2652 0.3156 0.4563 0.095 Uiso 1 1 calc R
H10K H 0.3334 0.2745 0.4922 0.095 Uiso 1 1 calc R
C107 C 0.7525(3) 0.2210(4) 0.4036(2) 0.0825(17) Uani 1 1 d .
H10L H 0.7921 0.2417 0.3955 0.124 Uiso 1 1 calc R
H10M H 0.7390 0.1583 0.3901 0.124 Uiso 1 1 calc R
H10N H 0.7632 0.2185 0.4382 0.124 Uiso 1 1 calc R
C103 C 0.1924(2) 0.5483(4) 0.2178(2) 0.0674(14) Uani 1 1 d .
H10O H 0.1482 0.5729 0.2177 0.081 Uiso 1 1 calc R
H10P H 0.1844 0.4991 0.1930 0.081 Uiso 1 1 calc R
C109 C 0.8621(3) 0.5221(5) 0.4929(2) 0.098(2) Uani 1 1 d .
H10Q H 0.8793 0.4646 0.5109 0.147 Uiso 1 1 calc R
H10R H 0.8596 0.5724 0.5150 0.147 Uiso 1 1 calc R
H10S H 0.8922 0.5413 0.4752 0.147 Uiso 1 1 calc R
C102 C 0.4379(3) 0.3422(5) -0.0187(2) 0.117(3) Uani 1 1 d .
H10T H 0.4064 0.3719 -0.0468 0.176 Uiso 1 1 calc R
H10U H 0.4273 0.2751 -0.0184 0.176 Uiso 1 1 calc R
H10V H 0.4838 0.3496 -0.0198 0.176 Uiso 1 1 calc R
C111 C 0.4837(3) 0.2048(3) 0.19173(16) 0.0629(14) Uani 1 1 d .
H11D H 0.5055 0.1726 0.1709 0.075 Uiso 1 1 calc R
H11E H 0.4351 0.2094 0.1743 0.075 Uiso 1 1 calc R
C112 C 0.4942(3) 0.1458(3) 0.23761(17) 0.0699(16) Uani 1 1 d .
H11F H 0.4726 0.0835 0.2291 0.084 Uiso 1 1 calc R
H11G H 0.5428 0.1355 0.2533 0.084 Uiso 1 1 calc R

loop_
_atom_site_aniso_label
_atom_site_aniso_U_11
_atom_site_aniso_U_22
_atom_site_aniso_U_33
_atom_site_aniso_U_23
_atom_site_aniso_U_13
_atom_site_aniso_U_12
O1 0.0256(15) 0.0312(13) 0.0341(14) -0.0021(11) 0.0110(12) 0.0012(11)
Zr1 0.0229(2) 0.0282(2) 0.0304(2) -0.00094(15) 0.00893(18) 0.00089(16)
Zr2 0.0277(3) 0.0262(2) 0.0304(2) -0.00186(15) 0.00914(18) 0.00064(16)
O3 0.0275(16) 0.0292(13) 0.0338(14) -0.0021(11) 0.0115(12) 0.0011(11)
O2 0.0294(16) 0.0241(14) 0.0398(15) -0.0042(11) 0.0123(13) -0.0009(11)
O4 0.0248(15) 0.0248(13) 0.0354(14) -0.0014(11) 0.0119(12) 0.0003(11)
C6 0.042(3) 0.039(2) 0.028(2) -0.0021(18) 0.013(2) 0.001(2)
C7 0.024(2) 0.038(2) 0.039(2) -0.0031(18) 0.009(2) -0.0050(18)
O6 0.0282(16) 0.0322(15) 0.0412(15) 0.0044(12) 0.0119(13) 0.0020(12)
O7 0.0285(16) 0.0419(15) 0.0367(16) -0.0048(12) 0.0114(13) -0.0056(12)
N2 0.0257(19) 0.0385(19) 0.0355(18) 0.0002(15) 0.0097(16) 0.0000(16)
O5 0.0394(18) 0.0331(14) 0.0379(15) -0.0032(12) 0.0159(14) -0.0006(13)
N3 0.041(2) 0.0272(17) 0.0355(18) 0.0002(15) 0.0145(17) -0.0005(15)
C14 0.027(2) 0.041(2) 0.029(2) 0.0050(18) 0.008(2) 0.0008(19)
C15 0.035(3) 0.029(2) 0.028(2) -0.0015(17) 0.0095(19) 0.0050(19)
C16 0.036(3) 0.042(2) 0.041(2) -0.0071(19) 0.012(2) -0.002(2)
C17 0.039(3) 0.023(2) 0.037(2) -0.0026(17) 0.013(2) 0.0017(18)
C18 0.046(3) 0.028(2) 0.042(2) -0.0030(18) 0.019(2) 0.0057(19)
C19 0.030(3) 0.057(3) 0.030(2) 0.007(2) 0.009(2) 0.008(2)
N4 0.029(2) 0.0296(16) 0.0336(19) -0.0006(15) 0.0147(16) 0.0019(14)
C21 0.042(3) 0.074(3) 0.052(3) 0.002(2) 0.009(2) 0.003(2)
C22 0.033(3) 0.043(2) 0.046(3) 0.004(2) 0.021(2) 0.003(2)
C23 0.047(3) 0.030(2) 0.040(2) -0.0047(18) 0.013(2) -0.004(2)
N1 0.039(2) 0.0335(19) 0.0338(18) -0.0056(14) 0.0103(18) -0.0037(16)
C25 0.039(3) 0.036(2) 0.028(2) 0.0033(18) 0.011(2) 0.0029(19)
C26 0.033(3) 0.028(2) 0.030(2) -0.0020(17) 0.0043(19) 0.0001(18)
C27 0.023(2) 0.041(2) 0.039(2) -0.0028(18) 0.010(2) -0.0008(18)
C28 0.023(2) 0.035(2) 0.041(2) 0.0038(18) 0.011(2) 0.0015(18)
C29 0.043(3) 0.092(4) 0.042(3) -0.011(3) 0.010(3) -0.006(3)
C30 0.029(3) 0.035(2) 0.035(2) 0.0005(18) 0.007(2) 0.0036(19)
C31 0.050(3) 0.026(2) 0.039(2) 0.0009(18) 0.015(2) -0.0045(19)
C32 0.029(2) 0.049(2) 0.028(2) 0.0018(18) 0.007(2) 0.0056(19)
C33 0.032(3) 0.083(3) 0.045(3) -0.006(2) 0.020(2) -0.005(2)
C34 0.033(3) 0.039(2) 0.048(3) 0.004(2) 0.008(2) 0.007(2)
C35 0.045(3) 0.040(2) 0.034(2) 0.0029(19) 0.011(2) -0.006(2)
C36 0.042(3) 0.041(2) 0.040(2) -0.0058(19) 0.016(2) 0.005(2)
O8 0.0336(18) 0.0395(15) 0.0383(16) 0.0009(12) 0.0053(15) 0.0059(13)
C38 0.037(3) 0.056(3) 0.035(2) 0.000(2) 0.014(2) 0.006(2)
C39 0.025(2) 0.040(2) 0.045(2) 0.0025(19) 0.012(2) -0.0020(18)
C40 0.033(3) 0.059(3) 0.032(2) 0.001(2) 0.006(2) -0.002(2)
C41 0.040(3) 0.052(3) 0.034(2) 0.005(2) 0.012(2) -0.001(2)
C42 0.041(3) 0.056(3) 0.047(3) -0.012(2) 0.010(2) -0.011(2)
C43 0.034(3) 0.038(2) 0.056(3) 0.000(2) 0.015(2) -0.005(2)
C44 0.044(3) 0.044(2) 0.039(2) -0.008(2) 0.012(2) -0.006(2)
C45 0.048(3) 0.027(2) 0.049(3) -0.0030(19) 0.015(2) -0.007(2)
C46 0.049(3) 0.050(3) 0.061(3) 0.003(2) 0.015(3) 0.012(2)
C47 0.042(3) 0.038(3) 0.052(3) 0.003(2) 0.009(2) 0.007(2)
C48 0.040(3) 0.044(3) 0.037(2) -0.010(2) 0.010(2) -0.009(2)
C51 0.037(3) 0.072(3) 0.034(2) 0.014(2) 0.010(2) 0.012(2)
C52 0.023(3) 0.077(3) 0.068(3) 0.007(3) 0.007(2) 0.000(2)
C53 0.057(3) 0.055(3) 0.066(3) -0.004(2) 0.022(3) -0.014(2)
C54 0.055(4) 0.076(3) 0.052(3) -0.027(3) 0.012(3) -0.020(3)
C55 0.082(4) 0.031(3) 0.084(4) -0.004(2) 0.023(3) 0.010(2)
C58 0.033(3) 0.028(2) 0.048(2) -0.0052(18) 0.014(2) -0.0002(18)
C56 0.024(2) 0.046(3) 0.040(2) 0.002(2) 0.006(2) 0.007(2)
C60 0.111(5) 0.038(3) 0.075(4) -0.018(2) 0.015(4) -0.002(3)
C57 0.056(3) 0.031(2) 0.055(3) -0.0032(19) 0.019(2) 0.008(2)
C59 0.085(4) 0.040(3) 0.058(3) -0.015(2) 0.003(3) -0.007(3)
C74 0.066(3) 0.031(2) 0.045(2) -0.0044(19) 0.026(2) 0.001(2)
C65 0.029(3) 0.063(3) 0.039(2) 0.001(2) 0.007(2) -0.002(2)
C72 0.036(3) 0.061(3) 0.050(3) 0.009(2) 0.017(2) -0.006(2)
C67 0.048(3) 0.058(3) 0.058(3) 0.017(2) 0.021(3) 0.022(2)
C71 0.027(3) 0.065(3) 0.082(3) 0.021(3) 0.024(3) 0.009(2)
C73 0.090(4) 0.033(2) 0.053(3) -0.008(2) 0.036(3) -0.008(2)
C70 0.074(4) 0.062(3) 0.058(3) -0.016(2) 0.035(3) 0.002(3)
C63 0.038(3) 0.050(3) 0.066(3) -0.006(2) 0.008(2) -0.006(2)
C64 0.029(3) 0.099(4) 0.065(3) 0.000(3) 0.024(3) -0.001(3)
C68 0.031(3) 0.110(5) 0.051(3) 0.006(3) 0.001(3) 0.004(3)
C69 0.049(3) 0.052(3) 0.046(3) -0.010(2) 0.011(2) -0.003(2)
C62 0.057(3) 0.049(3) 0.099(4) 0.013(3) 0.036(3) -0.006(2)
C75 0.052(3) 0.079(3) 0.053(3) -0.022(3) 0.028(3) -0.013(3)
C61 0.054(3) 0.043(3) 0.106(4) 0.016(3) 0.017(3) 0.013(2)
C66 0.062(4) 0.058(3) 0.067(3) 0.007(2) 0.032(3) 0.018(3)
C110 0.053(3) 0.052(3) 0.056(3) 0.000(2) 0.029(3) 0.005(2)
C108 0.043(3) 0.089(4) 0.055(3) 0.011(3) 0.011(3) 0.018(3)
C101 0.063(4) 0.092(4) 0.054(3) -0.033(3) 0.023(3) -0.011(3)
C106 0.064(4) 0.058(3) 0.061(3) 0.018(2) 0.026(3) 0.012(3)
C100 0.054(4) 0.104(4) 0.066(3) -0.029(3) 0.011(3) -0.031(3)
C104 0.040(3) 0.081(3) 0.078(4) 0.010(3) 0.034(3) -0.009(3)
C105 0.073(4) 0.067(3) 0.062(3) 0.004(2) 0.038(3) -0.009(3)
C107 0.065(4) 0.080(4) 0.103(4) 0.031(3) 0.026(3) 0.038(3)
C103 0.027(3) 0.075(3) 0.103(4) 0.018(3) 0.025(3) 0.002(2)
C109 0.046(4) 0.154(6) 0.073(4) -0.006(4) -0.014(3) 0.001(4)
C102 0.089(5) 0.188(7) 0.086(4) -0.086(5) 0.045(4) -0.043(5)
C111 0.104(4) 0.038(3) 0.058(3) -0.015(2) 0.041(3) -0.005(3)
C112 0.122(5) 0.031(2) 0.073(3) -0.011(2) 0.052(3) -0.006(3)

loop_
_atom_type_symbol
_atom_type_description
_atom_type_scat_dispersion_real
_atom_type_scat_dispersion_imag
_atom_type_scat_source
C C 0.0033 0.0016 'International Tables Vol C Tables 4.2.6.8 and 6.1.1.4'
H H 0.0000 0.0000 'International Tables Vol C Tables 4.2.6.8 and 6.1.1.4'
N N 0.0061 0.0033 'International Tables Vol C Tables 4.2.6.8 and 6.1.1.4'
O O 0.0106 0.0060 'International Tables Vol C Tables 4.2.6.8 and 6.1.1.4'
Zr Zr -2.9673 0.5597 'International Tables Vol C Tables 4.2.6.8 and 6.1.1.4'

loop_
_geom_angle_atom_site_label_1
_geom_angle_atom_site_label_2
_geom_angle_atom_site_label_3
_geom_angle
C28 O1 Zr1 120.3(2)
C28 O1 Zr2 123.5(2)
Zr1 O1 Zr2 83.20(8)
O6 Zr1 O7 100.74(9)
O6 Zr1 O1 92.15(9)
O7 Zr1 O1 141.81(9)
O6 Zr1 O3 141.93(9)
O7 Zr1 O3 90.47(9)
O1 Zr1 O3 101.20(9)
O6 Zr1 O2 91.97(8)
O7 Zr1 O2 149.60(9)
O1 Zr1 O2 63.84(8)
O3 Zr1 O2 63.64(8)
O6 Zr1 O4 150.70(9)
O7 Zr1 O4 90.71(9)
O1 Zr1 O4 63.58(8)
O3 Zr1 O4 63.70(8)
O2 Zr1 O4 91.42(8)
O6 Zr1 N4 79.38(9)
O7 Zr1 N4 75.87(10)
O1 Zr1 N4 71.41(9)
O3 Zr1 N4 138.65(9)
O2 Zr1 N4 134.04(10)
O4 Zr1 N4 77.42(9)
O6 Zr1 N2 75.83(10)
O7 Zr1 N2 78.48(10)
O1 Zr1 N2 139.70(9)
O3 Zr1 N2 70.96(9)
O2 Zr1 N2 78.06(9)
O4 Zr1 N2 133.23(9)
N4 Zr1 N2 139.98(10)
O6 Zr1 Zr2 130.83(7)
O7 Zr1 Zr2 128.42(7)
O1 Zr1 Zr2 51.18(6)
O3 Zr1 Zr2 50.02(6)
O2 Zr1 Zr2 45.73(6)
O4 Zr1 Zr2 45.70(5)
N4 Zr1 Zr2 110.38(7)
N2 Zr1 Zr2 109.62(7)
O5 Zr2 O8 99.78(10)
O5 Zr2 O4 141.97(9)
O8 Zr2 O4 91.62(9)
O5 Zr2 O2 92.54(9)
O8 Zr2 O2 142.21(10)
O4 Zr2 O2 100.34(8)
O5 Zr2 O3 90.96(9)
O8 Zr2 O3 150.10(9)
O4 Zr2 O3 64.07(8)
O2 Zr2 O3 63.89(8)
O5 Zr2 N1 81.02(10)
O8 Zr2 N1 75.65(11)
O4 Zr2 N1 137.01(10)
O2 Zr2 N1 71.20(10)
O3 Zr2 N1 133.93(10)
O5 Zr2 O1 151.00(8)
O8 Zr2 O1 92.05(9)
O4 Zr2 O1 62.99(8)
O2 Zr2 O1 63.13(8)
O3 Zr2 O1 91.75(8)
N1 Zr2 O1 76.40(9)
O5 Zr2 N3 75.89(10)
O8 Zr2 N3 78.96(11)
O4 Zr2 N3 70.88(9)
O2 Zr2 N3 138.83(10)
O3 Zr2 N3 76.74(9)
N1 Zr2 N3 141.95(10)
O1 Zr2 N3 132.70(9)
O5 Zr2 Zr1 129.96(7)
O8 Zr2 Zr1 130.26(7)
O4 Zr2 Zr1 50.25(6)
O2 Zr2 Zr1 50.09(6)
O3 Zr2 Zr1 46.13(6)
N1 Zr2 Zr1 109.00(7)
O1 Zr2 Zr1 45.62(6)
N3 Zr2 Zr1 109.02(7)
C27 O3 Zr1 121.1(2)
C27 O3 Zr2 125.5(2)
Zr1 O3 Zr2 83.85(8)
C58 O2 Zr2 121.2(2)
C58 O2 Zr1 123.5(2)
Zr2 O2 Zr1 84.18(7)
C17 O4 Zr2 121.87(19)
C17 O4 Zr1 124.4(2)
Zr2 O4 Zr1 84.05(7)
O7 C6 C16 120.3(4)
O7 C6 C44 121.0(3)
C16 C6 C44 118.6(3)
N4 C7 C28 106.7(3)
N4 C7 C33 118.0(3)
C28 C7 C33 111.3(3)
C15 O6 Zr1 144.6(2)
C6 O7 Zr1 144.2(2)
C56 N2 C39 119.9(3)
C56 N2 Zr1 129.0(3)
C39 N2 Zr1 111.1(2)
C14 O5 Zr2 145.0(2)
C31 N3 C18 120.4(3)
C31 N3 Zr2 128.4(2)
C18 N3 Zr2 111.2(2)
O5 C14 C25 119.6(3)
O5 C14 C32 121.4(3)
C25 C14 C32 119.0(3)
O6 C15 C30 119.9(3)
O6 C15 C26 121.4(3)
C30 C15 C26 118.7(3)
C75 C16 C6 120.6(4)
C75 C16 C22 116.9(4)
C6 C16 C22 122.5(3)
O4 C17 C74 111.5(3)
O4 C17 C18 108.2(3)
C74 C17 C18 110.4(3)
N3 C18 C17 107.2(3)
N3 C18 C73 117.9(3)
C17 C18 C73 111.3(3)
O8 C19 C40 119.9(4)
O8 C19 C51 121.1(4)
C40 C19 C51 119.0(4)
C22 N4 C7 119.2(3)
C22 N4 Zr1 128.7(3)
C7 N4 Zr1 112.1(2)
N4 C22 C16 128.2(4)
N1 C23 C58 106.7(3)
N1 C23 C59 117.8(4)
C58 C23 C59 111.2(3)
C48 N1 C23 119.9(3)
C48 N1 Zr2 129.0(3)
C23 N1 Zr2 111.1(2)
C35 C25 C14 119.6(3)
C35 C25 C31 117.5(3)
C14 C25 C31 122.8(3)
C45 C26 C15 116.9(4)
C45 C26 C43 121.6(3)
C15 C26 C43 121.5(3)
O3 C27 C39 107.6(3)
O3 C27 C72 111.0(3)
C39 C27 C72 110.3(3)
O1 C28 C7 108.3(3)
O1 C28 C65 111.4(3)
C7 C28 C65 110.8(3)
C68 C29 C40 121.1(5)
C34 C30 C15 120.5(3)
C34 C30 C56 116.8(4)
C15 C30 C56 122.7(3)
N3 C31 C25 128.3(3)
C38 C32 C14 117.5(3)
C38 C32 C36 120.8(3)
C14 C32 C36 121.7(3)
C7 C33 C64 110.9(3)
C47 C34 C30 122.1(4)
C41 C35 C25 122.8(4)
C70 C36 C46 107.6(3)
C70 C36 C32 112.4(3)
C46 C36 C32 108.9(3)
C70 C36 C69 107.0(3)
C46 C36 C69 111.9(3)
C32 C36 C69 109.2(3)
C19 O8 Zr2 144.8(2)
C32 C38 C41 124.2(4)
N2 C39 C27 107.5(3)
N2 C39 C71 117.8(3)
C27 C39 C71 112.1(3)
C19 C40 C29 120.0(4)
C19 C40 C48 123.3(4)
C29 C40 C48 116.7(4)
C35 C41 C38 116.9(4)
C35 C41 C105 122.0(4)
C38 C41 C105 121.2(4)
C44 C42 C21 109.5(3)
C44 C42 C100 112.7(3)
C21 C42 C100 107.2(4)
C44 C42 C53 109.6(4)
C21 C42 C53 111.2(4)
C100 C42 C53 106.6(4)
C110 C43 C26 109.4(3)
C110 C43 C63 111.5(3)
C26 C43 C63 109.7(3)
C110 C43 C62 106.7(3)
C26 C43 C62 112.8(3)
C63 C43 C62 106.8(4)
C54 C44 C6 116.8(4)
C54 C44 C42 121.1(4)
C6 C44 C42 122.1(3)
C26 C45 C47 124.8(4)
C34 C47 C45 116.9(4)
C34 C47 C61 122.2(4)
C45 C47 C61 120.9(4)
N1 C48 C40 127.2(4)
C108 C51 C19 118.0(4)
C108 C51 C67 120.9(4)
C19 C51 C67 121.1(4)
C65 C52 C64 110.6(4)
C44 C54 C101 125.0(4)
C57 C55 C60 110.6(4)
O2 C58 C57 111.5(3)
O2 C58 C23 107.5(3)
C57 C58 C23 111.1(3)
N2 C56 C30 128.0(4)
C59 C60 C55 111.4(4)
C58 C57 C55 110.1(4)
C60 C59 C23 110.1(4)
C17 C74 C111 110.2(3)
C52 C65 C28 110.3(3)
C27 C72 C104 111.2(3)
C106 C67 C51 109.8(3)
C106 C67 C107 106.6(4)
C51 C67 C107 112.7(4)
C106 C67 C66 112.4(4)
C51 C67 C66 108.6(3)
C107 C67 C66 106.8(4)
C39 C71 C103 109.0(3)
C112 C73 C18 109.7(4)
C33 C64 C52 112.0(4)
C108 C68 C29 117.6(5)
C108 C68 C109 121.7(5)
C29 C68 C109 120.7(5)
C101 C75 C16 121.5(4)
C68 C108 C51 124.3(5)
C75 C101 C54 117.4(4)
C75 C101 C102 122.5(5)
C54 C101 C102 120.1(5)
C103 C104 C72 110.4(4)
C104 C103 C71 111.9(4)
C74 C111 C112 111.4(4)
C73 C112 C111 111.2(4)

loop_
_geom_bond_atom_site_label_1
_geom_bond_atom_site_label_2
_geom_bond_distance
O1 C28 1.426(4)
O1 Zr1 2.180(2)
O1 Zr2 2.376(2)
Zr1 O6 2.072(2)
Zr1 O7 2.071(2)
Zr1 O3 2.196(2)
Zr1 O2 2.335(2)
Zr1 O4 2.341(2)
Zr1 N4 2.369(3)
Zr1 N2 2.371(3)
Zr1 Zr2 3.0281(5)
Zr2 O5 2.061(2)
Zr2 O8 2.064(3)
Zr2 O4 2.179(2)
Zr2 O2 2.179(2)
Zr2 O3 2.334(2)
Zr2 N1 2.377(3)
Zr2 N3 2.385(3)
O3 C27 1.418(4)
O2 C58 1.417(4)
O4 C17 1.411(4)
C6 O7 1.328(4)
C6 C16 1.406(6)
C6 C44 1.434(6)
C7 N4 1.476(5)
C7 C28 1.518(5)
C7 C33 1.513(5)
O6 C15 1.336(4)
N2 C56 1.283(5)
N2 C39 1.478(5)
O5 C14 1.336(4)
N3 C31 1.268(5)
N3 C18 1.476(4)
C14 C25 1.408(5)
C14 C32 1.422(5)
C15 C30 1.414(5)
C15 C26 1.424(5)
C16 C75 1.400(6)
C16 C22 1.436(6)
C17 C74 1.512(5)
C17 C18 1.514(5)
C18 C73 1.527(5)
C19 O8 1.335(5)
C19 C40 1.403(6)
C19 C51 1.414(6)
N4 C22 1.275(5)
C21 C42 1.541(6)
C23 N1 1.472(5)
C23 C58 1.528(5)
C23 C59 1.528(5)
N1 C48 1.288(5)
C25 C35 1.398(5)
C25 C31 1.449(5)
C26 C45 1.383(5)
C26 C43 1.523(6)
C27 C39 1.506(5)
C27 C72 1.517(5)
C28 C65 1.513(5)
C29 C68 1.379(7)
C29 C40 1.401(6)
C30 C34 1.386(5)
C30 C56 1.439(5)
C32 C38 1.389(5)
C32 C36 1.542(5)
C33 C64 1.519(6)
C34 C47 1.360(5)
C35 C41 1.360(5)
C36 C70 1.534(5)
C36 C46 1.535(6)
C36 C69 1.541(6)
C38 C41 1.393(6)
C39 C71 1.524(5)
C40 C48 1.436(6)
C41 C105 1.508(5)
C42 C44 1.533(6)
C42 C100 1.539(6)
C42 C53 1.550(6)
C43 C110 1.530(5)
C43 C63 1.540(6)
C43 C62 1.552(5)
C44 C54 1.388(6)
C45 C47 1.396(6)
C47 C61 1.521(6)
C51 C108 1.373(7)
C51 C67 1.537(6)
C52 C65 1.519(6)
C52 C64 1.531(6)
C54 C101 1.382(7)
C55 C57 1.523(6)
C55 C60 1.535(7)
C58 C57 1.520(5)
C60 C59 1.524(7)
C74 C111 1.521(5)
C72 C104 1.530(6)
C67 C106 1.528(6)
C67 C107 1.537(6)
C67 C66 1.549(6)
C71 C103 1.524(6)
C73 C112 1.513(6)
C68 C108 1.375(7)
C68 C109 1.523(7)
C75 C101 1.365(6)
C101 C102 1.518(6)
C104 C103 1.510(7)
C111 C112 1.522(6)

loop_
_platon_squeeze_void_nr
_platon_squeeze_void_average_x
_platon_squeeze_void_average_y
_platon_squeeze_void_average_z
_platon_squeeze_void_volume
_platon_squeeze_void_count_electrons
_platon_squeeze_void_content
1 0.500 0.000 0.500 834 150 ' '
2 1.000 0.500 0.000 835 149 ' '
3 0.711 0.222 0.697 9 1 ' '
4 0.211 0.278 0.197 9 1 ' '
5 0.789 0.722 0.803 9 1 ' '
6 0.289 0.778 0.303 9 1 ' '
